data_4333630
loop_
_publ_author_name
'Stanislav S. Stoyko'
'Krishna K. Ramachandran'
'C. Scott Mullen'
'Arthur Mar'

_publ_contact_author_address
; Department of Chemistry
  University of Alberta
  Edmonton, AB
  Canada  T6G 2G2
;
_publ_contact_author_email arthur.mar@ualberta.ca
_publ_contact_author_fax '(780) 492-8231'
_publ_contact_author_name 'Dr. Arthur Mar'
_publ_contact_author_phone '(780) 492-5592'
_publ_section_title
;
 Rare-Earth Manganese Copper Pnictides RE2Mn3Cu9Pn7 (Pn = P, As):
 Quaternary Ordered Variants of the Zr2Fe12P7-Type Structure
;
_journal_name_full 'Inorganic Chemistry'
_journal_page_first 1040
_journal_page_last 1046
_journal_paper_doi 10.1021/ic3023375
_journal_volume 52
_journal_year 2013
_chemical_formula_structural 'Gd2 Mn3 Cu9 P7'
_chemical_formula_sum 'Cu9 Gd2 Mn3 P7'
_chemical_formula_weight 1267.97
_chemical_name_common
;
 gadolinium manganese copper phosphide (2/3/9/7)
;
_chemical_name_systematic
;
 gadolinium manganese copper phosphide (2/3/9/7)
;
_space_group_IT_number 174
_symmetry_cell_setting hexagonal
_symmetry_space_group_name_Hall 'P -6'
_symmetry_space_group_name_H-M 'P -6'
_atom_sites_solution_primary direct
_atom_sites_solution_secondary difmap
_audit_creation_method SHELXL-97
_cell_angle_alpha 90.00
_cell_angle_beta 90.00
_cell_angle_gamma 120.00
_cell_formula_units_Z 1
_cell_length_a 9.5977(7)
_cell_length_b 9.5977(7)
_cell_length_c 3.7981(3)
_cell_measurement_reflns_used 3126
_cell_measurement_temperature 173(2)
_cell_measurement_theta_max 32.22
_cell_measurement_theta_min 2.45
_cell_volume 302.99(4)
_computing_cell_refinement 'Bruker SAINT 7.68A (Bruker, 2009)'
_computing_data_collection 'Bruker SMART 5.054 (Bruker, 1999)'
_computing_data_reduction 'Bruker SAINT 7.68A'
_computing_molecular_graphics 'ATOMS 5.1 (Dowty, 1999)'
_computing_publication_material 'Bruker SHELXTL 6.12'
_computing_structure_refinement 'Bruker SHELXTL 6.12'
_computing_structure_solution 'Bruker SHELXTL 6.12'
_diffrn_ambient_temperature 173(2)
_diffrn_measured_fraction_theta_full 0.989
_diffrn_measured_fraction_theta_max 0.989
_diffrn_measurement_device_type 'Bruker D8/SMART APEX II CCD'
_diffrn_measurement_method '\w scans'
_diffrn_radiation_monochromator graphite
_diffrn_radiation_source 'fine-focus sealed tube'
_diffrn_radiation_type MoK\a
_diffrn_radiation_wavelength 0.71073
_diffrn_reflns_av_R_equivalents 0.0382
_diffrn_reflns_av_sigmaI/netI 0.0267
_diffrn_reflns_limit_h_max 14
_diffrn_reflns_limit_h_min -14
_diffrn_reflns_limit_k_max 14
_diffrn_reflns_limit_k_min -14
_diffrn_reflns_limit_l_max 5
_diffrn_reflns_limit_l_min -5
_diffrn_reflns_number 4191
_diffrn_reflns_theta_full 33.10
_diffrn_reflns_theta_max 33.10
_diffrn_reflns_theta_min 2.45
_exptl_absorpt_coefficient_mu 30.083
_exptl_absorpt_correction_T_max 0.5456
_exptl_absorpt_correction_T_min 0.1270
_exptl_absorpt_correction_type numerical
_exptl_absorpt_process_details 'Bruker SHELXTL 6.12 (Sheldrick, 2001)'
_exptl_crystal_colour grey
_exptl_crystal_density_diffrn 6.949
_exptl_crystal_description needle
_exptl_crystal_F_000 569
_exptl_crystal_size_max 0.20
_exptl_crystal_size_mid 0.03
_exptl_crystal_size_min 0.03
_refine_diff_density_max 2.684
_refine_diff_density_min -2.058
_refine_diff_density_rms 0.345
_refine_ls_abs_structure_details 'Flack H D (1983), Acta Cryst. A39, 876-881'
_refine_ls_abs_structure_Flack 0.60(3)
_refine_ls_extinction_coef 0.0003(3)
_refine_ls_extinction_expression Fc^*^=kFc[1+0.001xFc^2^\l^3^/sin(2\q)]^-1/4^
_refine_ls_extinction_method SHELXL
_refine_ls_goodness_of_fit_ref 1.068
_refine_ls_matrix_type full
_refine_ls_number_parameters 45
_refine_ls_number_reflns 850
_refine_ls_number_restraints 0
_refine_ls_restrained_S_all 1.068
_refine_ls_R_factor_all 0.0247
_refine_ls_R_factor_gt 0.0234
_refine_ls_shift/su_max 0.000
_refine_ls_shift/su_mean 0.000
_refine_ls_structure_factor_coef Fsqd
_refine_ls_weighting_details 'calc w=1/[\s^2^(Fo^2^)+(0.0268P)^2^+1.4727P] where P=(Fo^2^+2Fc^2^)/3'
_refine_ls_weighting_scheme calc
_refine_ls_wR_factor_gt 0.0540
_refine_ls_wR_factor_ref 0.0548
_reflns_number_gt 823
_reflns_number_total 850
_reflns_threshold_expression I>2\s(I)
_cod_data_source_file ic3023375_si_002_07.cif
_cod_data_source_block gd2mn3cu9p7
_cod_database_code 4333630

loop_
_symmetry_equiv_pos_as_xyz
'x, y, z'
'-y, x-y, z'
'-x+y, -x, z'
'x, y, -z'
'-y, x-y, -z'
'-x+y, -x, -z'

loop_
_atom_site_label
_atom_site_type_symbol
_atom_site_fract_x
_atom_site_fract_y
_atom_site_fract_z
_atom_site_U_iso_or_equiv
_atom_site_adp_type
_atom_site_occupancy
_atom_site_symmetry_multiplicity
_atom_site_calc_flag
_atom_site_refinement_flags
Gd1 Gd 0.3333 0.6667 0.0000 0.00654(15) Uani 1 6 d S
Gd2 Gd 0.6667 0.3333 0.5000 0.00748(15) Uani 1 6 d S
Cu1 Cu 0.42599(15) 0.04748(16) 0.0000 0.0091(2) Uani 1 2 d S
Cu2 Cu 0.16604(12) 0.28215(14) 0.0000 0.0087(2) Uani 1 2 d S
Cu3 Cu 0.38800(16) 0.42883(14) 0.5000 0.0086(2) Uani 1 2 d S
Mn4 Mn 0.2218(2) 0.09276(18) 0.5000 0.0148(3) Uani 1 2 d S
P1 P 0.4203(3) 0.2927(3) 0.0000 0.0071(4) Uani 1 2 d S
P2 P 0.1275(3) 0.4169(3) 0.5000 0.0058(4) Uani 1 2 d S
P3 P 0.0000 0.0000 0.0000 0.0059(6) Uani 1 6 d S

loop_
_atom_site_aniso_label
_atom_site_aniso_U_11
_atom_site_aniso_U_22
_atom_site_aniso_U_33
_atom_site_aniso_U_23
_atom_site_aniso_U_13
_atom_site_aniso_U_12
Gd1 0.0084(2) 0.0084(2) 0.0028(3) 0.000 0.000 0.00419(10)
Gd2 0.0092(2) 0.0092(2) 0.0040(3) 0.000 0.000 0.00461(10)
Cu1 0.0103(6) 0.0121(6) 0.0053(5) 0.000 0.000 0.0059(5)
Cu2 0.0096(5) 0.0107(4) 0.0059(4) 0.000 0.000 0.0052(4)
Cu3 0.0107(5) 0.0098(5) 0.0060(5) 0.000 0.000 0.0056(4)
Mn4 0.0243(8) 0.0132(7) 0.0075(5) 0.000 0.000 0.0099(7)
P1 0.0088(11) 0.0072(10) 0.0054(10) 0.000 0.000 0.0042(9)
P2 0.0072(10) 0.0068(10) 0.0024(9) 0.000 0.000 0.0028(8)
P3 0.0060(8) 0.0060(8) 0.0056(13) 0.000 0.000 0.0030(4)

loop_
_atom_type_symbol
_atom_type_description
_atom_type_scat_dispersion_real
_atom_type_scat_dispersion_imag
_atom_type_scat_source
P P 0.1023 0.0942 'International Tables Vol C Tables 4.2.6.8 and 6.1.1.4'
Mn Mn 0.3368 0.7283 'International Tables Vol C Tables 4.2.6.8 and 6.1.1.4'
Cu Cu 0.3201 1.2651 'International Tables Vol C Tables 4.2.6.8 and 6.1.1.4'
Gd Gd -0.1653 3.9035 'International Tables Vol C Tables 4.2.6.8 and 6.1.1.4'

loop_
_geom_angle_atom_site_label_1
_geom_angle_atom_site_label_2
_geom_angle_atom_site_label_3
_geom_angle
_geom_angle_site_symmetry_1
_geom_angle_site_symmetry_3
P2 Gd1 P2 81.17(7) 3_565 3_564
P2 Gd1 P2 135.37(2) 3_565 1_554
P2 Gd1 P2 82.25(5) 3_564 1_554
P2 Gd1 P2 82.25(5) 3_565 .
P2 Gd1 P2 135.37(2) 3_564 .
P2 Gd1 P2 81.17(7) 1_554 .
P2 Gd1 P2 82.25(5) 3_565 2_665
P2 Gd1 P2 135.37(2) 3_564 2_665
P2 Gd1 P2 135.37(2) 1_554 2_665
P2 Gd1 P2 82.25(5) . 2_665
P2 Gd1 P2 135.37(2) 3_565 2_664
P2 Gd1 P2 82.25(5) 3_564 2_664
P2 Gd1 P2 82.25(5) 1_554 2_664
P2 Gd1 P2 135.37(2) . 2_664
P2 Gd1 P2 81.17(7) 2_665 2_664
P2 Gd1 Cu2 128.35(5) 3_565 .
P2 Gd1 Cu2 128.35(5) 3_564 .
P2 Gd1 Cu2 46.41(4) 1_554 .
P2 Gd1 Cu2 46.42(4) . .
P2 Gd1 Cu2 93.95(5) 2_665 .
P2 Gd1 Cu2 93.95(5) 2_664 .
P2 Gd1 Cu2 46.42(4) 3_565 3_565
P2 Gd1 Cu2 46.42(4) 3_564 3_565
P2 Gd1 Cu2 93.95(5) 1_554 3_565
P2 Gd1 Cu2 93.95(6) . 3_565
P2 Gd1 Cu2 128.35(5) 2_665 3_565
P2 Gd1 Cu2 128.35(5) 2_664 3_565
Cu2 Gd1 Cu2 120.0 . 3_565
P2 Gd1 Cu2 93.95(6) 3_565 2_665
P2 Gd1 Cu2 93.95(6) 3_564 2_665
P2 Gd1 Cu2 128.35(5) 1_554 2_665
P2 Gd1 Cu2 128.35(5) . 2_665
P2 Gd1 Cu2 46.42(4) 2_665 2_665
P2 Gd1 Cu2 46.42(4) 2_664 2_665
Cu2 Gd1 Cu2 120.0 . 2_665
Cu2 Gd1 Cu2 120.0 3_565 2_665
P2 Gd1 Cu3 94.88(5) 3_565 3_564
P2 Gd1 Cu3 46.74(6) 3_564 3_564
P2 Gd1 Cu3 45.82(6) 1_554 3_564
P2 Gd1 Cu3 94.21(5) . 3_564
P2 Gd1 Cu3 175.69(3) 2_665 3_564
P2 Gd1 Cu3 103.11(4) 2_664 3_564
Cu2 Gd1 Cu3 85.30(3) . 3_564
Cu2 Gd1 Cu3 49.20(2) 3_565 3_564
Cu2 Gd1 Cu3 137.33(2) 2_665 3_564
P2 Gd1 Cu3 45.81(6) 3_565 2_665
P2 Gd1 Cu3 94.21(5) 3_564 2_665
P2 Gd1 Cu3 175.69(4) 1_554 2_665
P2 Gd1 Cu3 103.11(4) . 2_665
P2 Gd1 Cu3 46.74(6) 2_665 2_665
P2 Gd1 Cu3 94.87(5) 2_664 2_665
Cu2 Gd1 Cu3 137.33(2) . 2_665
Cu2 Gd1 Cu3 85.30(3) 3_565 2_665
Cu2 Gd1 Cu3 49.20(2) 2_665 2_665
Cu3 Gd1 Cu3 132.473(8) 3_564 2_665
P2 Gd1 Cu3 46.74(6) 3_565 3_565
P2 Gd1 Cu3 94.88(5) 3_564 3_565
P2 Gd1 Cu3 94.21(5) 1_554 3_565
P2 Gd1 Cu3 45.81(6) . 3_565
P2 Gd1 Cu3 103.11(4) 2_665 3_565
P2 Gd1 Cu3 175.69(3) 2_664 3_565
Cu2 Gd1 Cu3 85.30(3) . 3_565
Cu2 Gd1 Cu3 49.20(2) 3_565 3_565
Cu2 Gd1 Cu3 137.33(2) 2_665 3_565
Cu3 Gd1 Cu3 72.60(3) 3_564 3_565
Cu3 Gd1 Cu3 88.526(19) 2_665 3_565
P1 Gd2 P1 81.71(7) 2_655 2_656
P1 Gd2 P1 135.56(2) 2_655 3_666
P1 Gd2 P1 81.85(5) 2_656 3_666
P1 Gd2 P1 81.85(5) 2_655 3_665
P1 Gd2 P1 135.56(2) 2_656 3_665
P1 Gd2 P1 81.71(7) 3_666 3_665
P1 Gd2 P1 135.56(2) 2_655 1_556
P1 Gd2 P1 81.85(5) 2_656 1_556
P1 Gd2 P1 81.85(5) 3_666 1_556
P1 Gd2 P1 135.56(2) 3_665 1_556
P1 Gd2 P1 81.85(5) 2_655 .
P1 Gd2 P1 135.56(2) 2_656 .
P1 Gd2 P1 135.56(2) 3_666 .
P1 Gd2 P1 81.85(5) 3_665 .
P1 Gd2 P1 81.71(7) 1_556 .
P1 Gd2 Cu1 94.77(5) 2_655 2_656
P1 Gd2 Cu1 45.78(6) 2_656 2_656
P1 Gd2 Cu1 46.36(6) 3_666 2_656
P1 Gd2 Cu1 95.19(5) 3_665 2_656
P1 Gd2 Cu1 102.52(4) 1_556 2_656
P1 Gd2 Cu1 175.76(4) . 2_656
P1 Gd2 Cu1 45.78(6) 2_655 2_655
P1 Gd2 Cu1 94.77(5) 2_656 2_655
P1 Gd2 Cu1 95.19(5) 3_666 2_655
P1 Gd2 Cu1 46.36(6) 3_665 2_655
P1 Gd2 Cu1 175.76(4) 1_556 2_655
P1 Gd2 Cu1 102.52(4) . 2_655
Cu1 Gd2 Cu1 73.26(3) 2_656 2_655
P1 Gd2 Cu1 95.19(5) 2_655 1_556
P1 Gd2 Cu1 46.36(6) 2_656 1_556
P1 Gd2 Cu1 102.52(4) 3_666 1_556
P1 Gd2 Cu1 175.76(4) 3_665 1_556
P1 Gd2 Cu1 45.78(6) 1_556 1_556
P1 Gd2 Cu1 94.77(5) . 1_556
Cu1 Gd2 Cu1 88.06(2) 2_656 1_556
Cu1 Gd2 Cu1 132.687(10) 2_655 1_556
P1 Gd2 Cu1 46.36(6) 2_655 .
P1 Gd2 Cu1 95.19(5) 2_656 .
P1 Gd2 Cu1 175.76(4) 3_666 .
P1 Gd2 Cu1 102.52(4) 3_665 .
P1 Gd2 Cu1 94.77(5) 1_556 .
P1 Gd2 Cu1 45.78(6) . .
Cu1 Gd2 Cu1 132.686(10) 2_656 .
Cu1 Gd2 Cu1 88.06(2) 2_655 .
Cu1 Gd2 Cu1 73.26(3) 1_556 .
P1 Gd2 Cu1 175.76(4) 2_655 3_666
P1 Gd2 Cu1 102.52(4) 2_656 3_666
P1 Gd2 Cu1 45.78(6) 3_666 3_666
P1 Gd2 Cu1 94.77(5) 3_665 3_666
P1 Gd2 Cu1 46.36(6) 1_556 3_666
P1 Gd2 Cu1 95.19(5) . 3_666
Cu1 Gd2 Cu1 88.06(2) 2_656 3_666
Cu1 Gd2 Cu1 132.685(10) 2_655 3_666
Cu1 Gd2 Cu1 88.06(2) 1_556 3_666
Cu1 Gd2 Cu1 132.685(9) . 3_666
P1 Gd2 Cu1 102.52(4) 2_655 3_665
P1 Gd2 Cu1 175.76(4) 2_656 3_665
P1 Gd2 Cu1 94.77(5) 3_666 3_665
P1 Gd2 Cu1 45.78(6) 3_665 3_665
P1 Gd2 Cu1 95.19(5) 1_556 3_665
P1 Gd2 Cu1 46.36(6) . 3_665
Cu1 Gd2 Cu1 132.685(10) 2_656 3_665
Cu1 Gd2 Cu1 88.06(2) 2_655 3_665
Cu1 Gd2 Cu1 132.685(10) 1_556 3_665
Cu1 Gd2 Cu1 88.06(2) . 3_665
Cu1 Gd2 Cu1 73.25(3) 3_666 3_665
P1 Cu1 P1 105.10(12) . 2_655
P1 Cu1 P2 114.24(6) . 3_554
P1 Cu1 P2 110.53(8) 2_655 3_554
P1 Cu1 P2 114.24(6) . 3
P1 Cu1 P2 110.53(8) 2_655 3
P2 Cu1 P2 102.31(12) 3_554 3
P1 Cu1 Cu2 101.17(8) . 3
P1 Cu1 Cu2 153.73(9) 2_655 3
P2 Cu1 Cu2 57.00(6) 3_554 3
P2 Cu1 Cu2 57.00(6) 3 3
P1 Cu1 Cu3 125.07(4) . 2_655
P1 Cu1 Cu3 55.55(4) 2_655 2_655
P2 Cu1 Cu3 120.68(7) 3_554 2_655
P2 Cu1 Cu3 54.99(7) 3 2_655
Cu2 Cu1 Cu3 108.14(4) 3 2_655
P1 Cu1 Cu3 125.07(4) . 2_654
P1 Cu1 Cu3 55.55(4) 2_655 2_654
P2 Cu1 Cu3 54.99(7) 3_554 2_654
P2 Cu1 Cu3 120.68(7) 3 2_654
Cu2 Cu1 Cu3 108.14(4) 3 2_654
Cu3 Cu1 Cu3 88.19(4) 2_655 2_654
P1 Cu1 Mn4 60.20(6) . .
P1 Cu1 Mn4 133.03(5) 2_655 .
P2 Cu1 Mn4 116.12(8) 3_554 .
P2 Cu1 Mn4 54.89(6) 3 .
Cu2 Cu1 Mn4 62.25(4) 3 .
Cu3 Cu1 Mn4 94.51(3) 2_655 .
Cu3 Cu1 Mn4 170.39(5) 2_654 .
P1 Cu1 Mn4 60.20(5) . 1_554
P1 Cu1 Mn4 133.03(5) 2_655 1_554
P2 Cu1 Mn4 54.89(6) 3_554 1_554
P2 Cu1 Mn4 116.12(8) 3 1_554
Cu2 Cu1 Mn4 62.25(4) 3 1_554
Cu3 Cu1 Mn4 170.39(5) 2_655 1_554
Cu3 Cu1 Mn4 94.51(3) 2_654 1_554
Mn4 Cu1 Mn4 81.37(5) . 1_554
P1 Cu1 Gd2 60.90(5) . .
P1 Cu1 Gd2 60.69(5) 2_655 .
P2 Cu1 Gd2 165.25(7) 3_554 .
P2 Cu1 Gd2 92.16(5) 3 .
Cu2 Cu1 Gd2 136.09(3) 3 .
Cu3 Cu1 Gd2 65.75(3) 2_655 .
Cu3 Cu1 Gd2 114.81(4) 2_654 .
Mn4 Cu1 Gd2 74.62(3) . .
Mn4 Cu1 Gd2 120.85(5) 1_554 .
P1 Cu1 Gd2 60.89(5) . 1_554
P1 Cu1 Gd2 60.69(5) 2_655 1_554
P2 Cu1 Gd2 92.16(5) 3_554 1_554
P2 Cu1 Gd2 165.25(7) 3 1_554
Cu2 Cu1 Gd2 136.09(3) 3 1_554
Cu3 Cu1 Gd2 114.82(4) 2_655 1_554
Cu3 Cu1 Gd2 65.75(3) 2_654 1_554
Mn4 Cu1 Gd2 120.85(5) . 1_554
Mn4 Cu1 Gd2 74.62(3) 1_554 1_554
Gd2 Cu1 Gd2 73.26(3) . 1_554
P1 Cu1 Gd1 165.37(8) . 1_545
P1 Cu1 Gd1 89.53(7) 2_655 1_545
P2 Cu1 Gd1 58.87(6) 3_554 1_545
P2 Cu1 Gd1 58.87(6) 3 1_545
Cu2 Cu1 Gd1 64.20(4) 3 1_545
Cu3 Cu1 Gd1 63.44(3) 2_655 1_545
Cu3 Cu1 Gd1 63.44(3) 2_654 1_545
Mn4 Cu1 Gd1 109.65(4) . 1_545
Mn4 Cu1 Gd1 109.65(4) 1_554 1_545
Gd2 Cu1 Gd1 129.19(3) . 1_545
Gd2 Cu1 Gd1 129.19(3) 1_554 1_545
P3 Cu2 P1 97.93(7) . .
P3 Cu2 P2 114.61(7) . 1_554
P1 Cu2 P2 113.67(9) . 1_554
P3 Cu2 P2 114.61(7) . .
P1 Cu2 P2 113.67(9) . .
P2 Cu2 P2 102.94(10) 1_554 .
P3 Cu2 Cu1 101.85(5) . 2
P1 Cu2 Cu1 160.22(9) . 2
P2 Cu2 Cu1 57.39(6) 1_554 2
P2 Cu2 Cu1 57.39(6) . 2
P3 Cu2 Cu3 120.57(4) . 1_554
P1 Cu2 Cu3 56.59(5) . 1_554
P2 Cu2 Cu3 57.08(7) 1_554 1_554
P2 Cu2 Cu3 124.71(8) . 1_554
Cu1 Cu2 Cu3 111.73(5) 2 1_554
P3 Cu2 Cu3 120.57(4) . .
P1 Cu2 Cu3 56.59(5) . .
P2 Cu2 Cu3 124.71(8) 1_554 .
P2 Cu2 Cu3 57.08(7) . .
Cu1 Cu2 Cu3 111.73(5) 2 .
Cu3 Cu2 Cu3 90.69(5) 1_554 .
P3 Cu2 Mn4 60.23(3) . 1_554
P1 Cu2 Mn4 61.00(6) . 1_554
P2 Cu2 Mn4 86.89(5) 1_554 1_554
P2 Cu2 Mn4 170.16(7) . 1_554
Cu1 Cu2 Mn4 130.45(3) 2 1_554
Cu3 Cu2 Mn4 60.59(4) 1_554 1_554
Cu3 Cu2 Mn4 117.01(6) . 1_554
P3 Cu2 Mn4 60.23(3) . .
P1 Cu2 Mn4 61.00(6) . .
P2 Cu2 Mn4 170.16(7) 1_554 .
P2 Cu2 Mn4 86.89(5) . .
Cu1 Cu2 Mn4 130.45(3) 2 .
Cu3 Cu2 Mn4 117.01(6) 1_554 .
Cu3 Cu2 Mn4 60.59(4) . .
Mn4 Cu2 Mn4 83.27(5) 1_554 .
P3 Cu2 Mn4 59.90(3) . 2_554
P1 Cu2 Mn4 128.57(5) . 2_554
P2 Cu2 Mn4 55.48(6) 1_554 2_554
P2 Cu2 Mn4 117.75(8) . 2_554
Cu1 Cu2 Mn4 63.59(4) 2 2_554
Cu3 Cu2 Mn4 93.28(3) 1_554 2_554
Cu3 Cu2 Mn4 174.79(5) . 2_554
Mn4 Cu2 Mn4 68.00(6) 1_554 2_554
Mn4 Cu2 Mn4 120.13(5) . 2_554
P3 Cu2 Mn4 59.90(3) . 2
P1 Cu2 Mn4 128.57(5) . 2
P2 Cu2 Mn4 117.75(8) 1_554 2
P2 Cu2 Mn4 55.48(6) . 2
Cu1 Cu2 Mn4 63.59(4) 2 2
Cu3 Cu2 Mn4 174.79(5) 1_554 2
Cu3 Cu2 Mn4 93.28(3) . 2
Mn4 Cu2 Mn4 120.13(5) 1_554 2
Mn4 Cu2 Mn4 68.00(6) . 2
Mn4 Cu2 Mn4 82.56(5) 2_554 2
P3 Cu2 Gd1 169.88(5) . .
P1 Cu2 Gd1 92.19(7) . .
P2 Cu2 Gd1 60.57(6) 1_554 .
P2 Cu2 Gd1 60.57(6) . .
Cu1 Cu2 Gd1 68.03(4) 2 .
Cu3 Cu2 Gd1 65.45(3) 1_554 .
Cu3 Cu2 Gd1 65.45(3) . .
Mn4 Cu2 Gd1 125.94(3) 1_554 .
Mn4 Cu2 Gd1 125.94(3) . .
Mn4 Cu2 Gd1 113.29(4) 2_554 .
Mn4 Cu2 Gd1 113.29(4) 2 .
P2 Cu3 P1 111.81(8) 2_665 1_556
P2 Cu3 P1 111.81(8) 2_665 .
P1 Cu3 P1 103.91(12) 1_556 .
P2 Cu3 P2 104.85(12) 2_665 .
P1 Cu3 P2 112.33(6) 1_556 .
P1 Cu3 P2 112.33(6) . .
P2 Cu3 Cu2 124.17(5) 2_665 .
P1 Cu3 Cu2 124.00(8) 1_556 .
P1 Cu3 Cu2 55.86(7) . .
P2 Cu3 Cu2 56.47(4) . .
P2 Cu3 Cu2 124.17(5) 2_665 1_556
P1 Cu3 Cu2 55.86(7) 1_556 1_556
P1 Cu3 Cu2 124.00(8) . 1_556
P2 Cu3 Cu2 56.47(4) . 1_556
Cu2 Cu3 Cu2 90.68(5) . 1_556
P2 Cu3 Cu1 56.33(4) 2_665 3_666
P1 Cu3 Cu1 55.49(7) 1_556 3_666
P1 Cu3 Cu1 121.98(7) . 3_666
P2 Cu3 Cu1 125.69(4) . 3_666
Cu2 Cu3 Cu1 177.82(5) . 3_666
Cu2 Cu3 Cu1 90.53(3) 1_556 3_666
P2 Cu3 Cu1 56.33(4) 2_665 3_665
P1 Cu3 Cu1 121.98(7) 1_556 3_665
P1 Cu3 Cu1 55.49(7) . 3_665
P2 Cu3 Cu1 125.69(4) . 3_665
Cu2 Cu3 Cu1 90.53(3) . 3_665
Cu2 Cu3 Cu1 177.82(5) 1_556 3_665
Cu1 Cu3 Cu1 88.20(4) 3_666 3_665
P2 Cu3 Mn4 167.11(9) 2_665 .
P1 Cu3 Mn4 61.84(7) 1_556 .
P1 Cu3 Mn4 61.84(7) . .
P2 Cu3 Mn4 88.04(7) . .
Cu2 Cu3 Mn4 63.05(4) . .
Cu2 Cu3 Mn4 63.05(4) 1_556 .
Cu1 Cu3 Mn4 116.01(4) 3_666 .
Cu1 Cu3 Mn4 116.01(4) 3_665 .
P2 Cu3 Gd1 60.73(5) 2_665 1_556
P1 Cu3 Gd1 91.74(5) 1_556 1_556
P1 Cu3 Gd1 164.34(7) . 1_556
P2 Cu3 Gd1 60.40(5) . 1_556
Cu2 Cu3 Gd1 115.15(5) . 1_556
Cu2 Cu3 Gd1 65.34(3) 1_556 1_556
Cu1 Cu3 Gd1 67.01(3) 3_666 1_556
Cu1 Cu3 Gd1 115.68(4) 3_665 1_556
Mn4 Cu3 Gd1 128.29(4) . 1_556
P2 Cu3 Gd1 60.73(5) 2_665 .
P1 Cu3 Gd1 164.34(7) 1_556 .
P1 Cu3 Gd1 91.74(5) . .
P2 Cu3 Gd1 60.40(5) . .
Cu2 Cu3 Gd1 65.34(3) . .
Cu2 Cu3 Gd1 115.15(5) 1_556 .
Cu1 Cu3 Gd1 115.68(4) 3_666 .
Cu1 Cu3 Gd1 67.01(3) 3_665 .
Mn4 Cu3 Gd1 128.29(4) . .
Gd1 Cu3 Gd1 72.60(3) 1_556 .
P2 Cu3 Gd2 91.69(8) 2_665 .
P1 Cu3 Gd2 59.84(6) 1_556 .
P1 Cu3 Gd2 59.84(6) . .
P2 Cu3 Gd2 163.45(7) . .
Cu2 Cu3 Gd2 113.94(4) . .
Cu2 Cu3 Gd2 113.94(4) 1_556 .
Cu1 Cu3 Gd2 63.90(3) 3_666 .
Cu1 Cu3 Gd2 63.90(3) 3_665 .
Mn4 Cu3 Gd2 75.41(4) . .
Gd1 Cu3 Gd2 130.91(3) 1_556 .
Gd1 Cu3 Gd2 130.91(3) . .
P2 Mn4 P3 102.70(5) 3 .
P2 Mn4 P3 102.70(5) 3 1_556
P3 Mn4 P3 91.43(5) . 1_556
P2 Mn4 P1 102.26(10) 3 .
P3 Mn4 P1 84.11(4) . .
P3 Mn4 P1 155.02(9) 1_556 .
P2 Mn4 P1 102.26(10) 3 1_556
P3 Mn4 P1 155.02(9) . 1_556
P3 Mn4 P1 84.11(4) 1_556 1_556
P1 Mn4 P1 89.62(10) . 1_556
P2 Mn4 Cu3 137.41(9) 3 .
P3 Mn4 Cu3 106.65(4) . .
P3 Mn4 Cu3 106.65(4) 1_556 .
P1 Mn4 Cu3 52.09(6) . .
P1 Mn4 Cu3 52.09(6) 1_556 .
P2 Mn4 Cu2 138.36(3) 3 1_556
P3 Mn4 Cu2 108.35(6) . 1_556
P3 Mn4 Cu2 50.48(2) 1_556 1_556
P1 Mn4 Cu2 107.81(8) . 1_556
P1 Mn4 Cu2 50.90(6) 1_556 1_556
Cu3 Mn4 Cu2 56.36(3) . 1_556
P2 Mn4 Cu2 138.36(3) 3 .
P3 Mn4 Cu2 50.48(2) . .
P3 Mn4 Cu2 108.35(6) 1_556 .
P1 Mn4 Cu2 50.90(6) . .
P1 Mn4 Cu2 107.81(8) 1_556 .
Cu3 Mn4 Cu2 56.36(3) . .
Cu2 Mn4 Cu2 83.27(5) 1_556 .
P2 Mn4 Cu2 53.08(4) 3 3
P3 Mn4 Cu2 50.25(3) . 3
P3 Mn4 Cu2 107.77(6) 1_556 3
P1 Mn4 Cu2 88.18(5) . 3
P1 Mn4 Cu2 153.92(8) 1_556 3
Cu3 Mn4 Cu2 138.40(3) . 3
Cu2 Mn4 Cu2 152.84(6) 1_556 3
Cu2 Mn4 Cu2 90.75(3) . 3
P2 Mn4 Cu2 53.08(4) 3 3_556
P3 Mn4 Cu2 107.77(6) . 3_556
P3 Mn4 Cu2 50.25(3) 1_556 3_556
P1 Mn4 Cu2 153.92(8) . 3_556
P1 Mn4 Cu2 88.18(5) 1_556 3_556
Cu3 Mn4 Cu2 138.40(3) . 3_556
Cu2 Mn4 Cu2 90.75(3) 1_556 3_556
Cu2 Mn4 Cu2 152.84(6) . 3_556
Cu2 Mn4 Cu2 82.56(5) 3 3_556
P2 Mn4 Cu1 52.86(5) 3 1_556
P3 Mn4 Cu1 154.62(6) . 1_556
P3 Mn4 Cu1 88.29(2) 1_556 1_556
P1 Mn4 Cu1 106.09(7) . 1_556
P1 Mn4 Cu1 50.07(6) 1_556 1_556
Cu3 Mn4 Cu1 97.70(6) . 1_556
Cu2 Mn4 Cu1 90.89(3) 1_556 1_556
Cu2 Mn4 Cu1 151.87(6) . 1_556
Cu2 Mn4 Cu1 105.94(6) 3 1_556
Cu2 Mn4 Cu1 54.15(4) 3_556 1_556
P2 Mn4 Cu1 52.86(5) 3 .
P3 Mn4 Cu1 88.29(2) . .
P3 Mn4 Cu1 154.62(6) 1_556 .
P1 Mn4 Cu1 50.07(6) . .
P1 Mn4 Cu1 106.09(7) 1_556 .
Cu3 Mn4 Cu1 97.70(6) . .
Cu2 Mn4 Cu1 151.87(6) 1_556 .
Cu2 Mn4 Cu1 90.89(3) . .
Cu2 Mn4 Cu1 54.15(4) 3 .
Cu2 Mn4 Cu1 105.94(6) 3_556 .
Cu1 Mn4 Cu1 81.37(5) 1_556 .
Cu1 P1 Cu2 119.05(11) . .
Cu1 P1 Cu1 134.90(12) . 3_665
Cu2 P1 Cu1 106.06(11) . 3_665
Cu1 P1 Cu3 127.46(6) . .
Cu2 P1 Cu3 67.55(7) . .
Cu1 P1 Cu3 68.95(7) 3_665 .
Cu1 P1 Cu3 127.46(6) . 1_554
Cu2 P1 Cu3 67.55(7) . 1_554
Cu1 P1 Cu3 68.95(7) 3_665 1_554
Cu3 P1 Cu3 103.91(12) . 1_554
Cu1 P1 Mn4 69.73(7) . 1_554
Cu2 P1 Mn4 68.10(7) . 1_554
Cu1 P1 Mn4 133.08(6) 3_665 1_554
Cu3 P1 Mn4 134.78(12) . 1_554
Cu3 P1 Mn4 66.07(5) 1_554 1_554
Cu1 P1 Mn4 69.73(7) . .
Cu2 P1 Mn4 68.10(7) . .
Cu1 P1 Mn4 133.08(6) 3_665 .
Cu3 P1 Mn4 66.07(5) . .
Cu3 P1 Mn4 134.78(12) 1_554 .
Mn4 P1 Mn4 89.62(10) 1_554 .
Cu1 P1 Gd2 73.33(7) . 1_554
Cu2 P1 Gd2 138.69(4) . 1_554
Cu1 P1 Gd2 72.95(6) 3_665 1_554
Cu3 P1 Gd2 139.38(11) . 1_554
Cu3 P1 Gd2 74.26(4) 1_554 1_554
Mn4 P1 Gd2 82.70(4) 1_554 1_554
Mn4 P1 Gd2 142.65(11) . 1_554
Cu1 P1 Gd2 73.33(7) . .
Cu2 P1 Gd2 138.69(4) . .
Cu1 P1 Gd2 72.95(6) 3_665 .
Cu3 P1 Gd2 74.26(4) . .
Cu3 P1 Gd2 139.38(11) 1_554 .
Mn4 P1 Gd2 142.65(11) 1_554 .
Mn4 P1 Gd2 82.70(4) . .
Gd2 P1 Gd2 81.71(7) 1_554 .
Cu3 P2 Cu2 128.34(5) 3_565 .
Cu3 P2 Cu2 128.34(5) 3_565 1_556
Cu2 P2 Cu2 102.94(10) . 1_556
Cu3 P2 Cu1 68.67(7) 3_565 2
Cu2 P2 Cu1 65.62(4) . 2
Cu2 P2 Cu1 143.68(13) 1_556 2
Cu3 P2 Cu1 68.67(7) 3_565 2_556
Cu2 P2 Cu1 143.68(13) . 2_556
Cu2 P2 Cu1 65.62(4) 1_556 2_556
Cu1 P2 Cu1 102.31(12) 2 2_556
Cu3 P2 Cu3 135.15(12) 3_565 .
Cu2 P2 Cu3 66.45(7) . .
Cu2 P2 Cu3 66.45(7) 1_556 .
Cu1 P2 Cu3 128.19(6) 2 .
Cu1 P2 Cu3 128.19(6) 2_556 .
Cu3 P2 Mn4 115.48(12) 3_565 2
Cu2 P2 Mn4 71.44(7) . 2
Cu2 P2 Mn4 71.44(7) 1_556 2
Cu1 P2 Mn4 72.25(8) 2 2
Cu1 P2 Mn4 72.25(8) 2_556 2
Cu3 P2 Mn4 109.37(9) . 2
Cu3 P2 Gd1 73.46(6) 3_565 1_556
Cu2 P2 Gd1 136.53(12) . 1_556
Cu2 P2 Gd1 73.01(5) 1_556 1_556
Cu1 P2 Gd1 139.72(11) 2 1_556
Cu1 P2 Gd1 75.49(4) 2_556 1_556
Cu3 P2 Gd1 72.86(7) . 1_556
Mn4 P2 Gd1 139.29(3) 2 1_556
Cu3 P2 Gd1 73.46(6) 3_565 .
Cu2 P2 Gd1 73.01(5) . .
Cu2 P2 Gd1 136.53(12) 1_556 .
Cu1 P2 Gd1 75.49(4) 2 .
Cu1 P2 Gd1 139.72(11) 2_556 .
Cu3 P2 Gd1 72.86(7) . .
Mn4 P2 Gd1 139.29(3) 2 .
Gd1 P2 Gd1 81.17(7) 1_556 .
Cu2 P3 Cu2 120.0 2 3
Cu2 P3 Cu2 120.0 2 .
Cu2 P3 Cu2 120.0 3 .
Cu2 P3 Mn4 69.85(4) 2 3_554
Cu2 P3 Mn4 69.29(4) 3 3_554
Cu2 P3 Mn4 134.28(3) . 3_554
Cu2 P3 Mn4 69.29(4) 2 2
Cu2 P3 Mn4 134.28(3) 3 2
Cu2 P3 Mn4 69.85(4) . 2
Mn4 P3 Mn4 139.134(19) 3_554 2
Cu2 P3 Mn4 69.29(4) 2 2_554
Cu2 P3 Mn4 134.28(3) 3 2_554
Cu2 P3 Mn4 69.85(4) . 2_554
Mn4 P3 Mn4 74.41(4) 3_554 2_554
Mn4 P3 Mn4 91.43(5) 2 2_554
Cu2 P3 Mn4 134.28(3) 2 1_554
Cu2 P3 Mn4 69.85(4) 3 1_554
Cu2 P3 Mn4 69.29(4) . 1_554
Mn4 P3 Mn4 74.41(4) 3_554 1_554
Mn4 P3 Mn4 139.13(2) 2 1_554
Mn4 P3 Mn4 74.41(4) 2_554 1_554
Cu2 P3 Mn4 69.85(4) 2 3
Cu2 P3 Mn4 69.29(4) 3 3
Cu2 P3 Mn4 134.28(3) . 3
Mn4 P3 Mn4 91.43(5) 3_554 3
Mn4 P3 Mn4 74.41(4) 2 3
Mn4 P3 Mn4 139.13(2) 2_554 3
Mn4 P3 Mn4 139.13(2) 1_554 3
Cu2 P3 Mn4 134.28(3) 2 .
Cu2 P3 Mn4 69.85(4) 3 .
Cu2 P3 Mn4 69.29(4) . .
Mn4 P3 Mn4 139.134(19) 3_554 .
Mn4 P3 Mn4 74.41(4) 2 .
Mn4 P3 Mn4 139.13(2) 2_554 .
Mn4 P3 Mn4 91.43(5) 1_554 .
Mn4 P3 Mn4 74.41(4) 3 .

loop_
_geom_bond_atom_site_label_1
_geom_bond_atom_site_label_2
_geom_bond_distance
_geom_bond_site_symmetry_2
Gd1 P2 2.919(2) 3_565
Gd1 P2 2.919(2) 3_564
Gd1 P2 2.919(2) 1_554
Gd1 P2 2.919(2) .
Gd1 P2 2.919(2) 2_665
Gd1 P2 2.919(2) 2_664
Gd1 Cu2 3.2050(12) .
Gd1 Cu2 3.2051(12) 3_565
Gd1 Cu2 3.2051(12) 2_665
Gd1 Cu3 3.2078(10) 3_564
Gd1 Cu3 3.2078(10) 2_665
Gd1 Cu3 3.2078(10) 3_565
Gd2 P1 2.903(2) 2_655
Gd2 P1 2.903(2) 2_656
Gd2 P1 2.903(2) 3_666
Gd2 P1 2.903(2) 3_665
Gd2 P1 2.903(2) 1_556
Gd2 P1 2.903(2) .
Gd2 Cu1 3.1830(11) 2_656
Gd2 Cu1 3.1830(11) 2_655
Gd2 Cu1 3.1830(11) 1_556
Gd2 Cu1 3.1830(11) .
Gd2 Cu1 3.1831(11) 3_666
Gd2 Cu1 3.1831(11) 3_665
Cu1 P1 2.381(3) .
Cu1 P1 2.410(3) 2_655
Cu1 P2 2.438(2) 3_554
Cu1 P2 2.438(2) 3
Cu1 Cu2 2.6364(17) 3
Cu1 Cu3 2.7290(9) 2_655
Cu1 Cu3 2.7290(9) 2_654
Cu1 Mn4 2.9130(16) .
Cu1 Mn4 2.9130(16) 1_554
Cu1 Gd2 3.1830(11) 1_554
Cu1 Gd1 3.3014(14) 1_545
Cu2 P3 2.3574(11) .
Cu2 P1 2.391(3) .
Cu2 P2 2.4275(17) 1_554
Cu2 P2 2.4275(17) .
Cu2 Cu1 2.6364(17) 2
Cu2 Cu3 2.6697(11) 1_554
Cu2 Cu3 2.6698(11) .
Cu2 Mn4 2.8584(15) 1_554
Cu2 Mn4 2.8585(15) .
Cu2 Mn4 2.8784(15) 2_554
Cu2 Mn4 2.8784(15) 2
Cu3 P2 2.400(3) 2_665
Cu3 P1 2.4113(19) 1_556
Cu3 P1 2.4113(19) .
Cu3 P2 2.445(3) .
Cu3 Cu2 2.6698(11) 1_556
Cu3 Cu1 2.7290(9) 3_666
Cu3 Cu1 2.7290(9) 3_665
Cu3 Mn4 2.7934(19) .
Cu3 Gd1 3.2078(10) 1_556
Mn4 P2 2.502(3) 3
Mn4 P3 2.6527(12) .
Mn4 P3 2.6527(12) 1_556
Mn4 P1 2.695(2) .
Mn4 P1 2.695(2) 1_556
Mn4 Cu2 2.8584(15) 1_556
Mn4 Cu2 2.8784(15) 3
Mn4 Cu2 2.8784(15) 3_556
Mn4 Cu1 2.9130(16) 1_556
P1 Cu1 2.410(3) 3_665
P1 Cu3 2.4113(19) 1_554
P1 Mn4 2.695(2) 1_554
P1 Gd2 2.903(2) 1_554
P2 Cu3 2.400(3) 3_565
P2 Cu2 2.4276(17) 1_556
P2 Cu1 2.438(2) 2
P2 Cu1 2.438(2) 2_556
P2 Mn4 2.502(3) 2
P2 Gd1 2.919(2) 1_556
P3 Cu2 2.3573(11) 2
P3 Cu2 2.3573(11) 3
P3 Mn4 2.6527(12) 3_554
P3 Mn4 2.6527(12) 2
P3 Mn4 2.6527(12) 2_554
P3 Mn4 2.6527(12) 1_554
P3 Mn4 2.6527(12) 3
